data_7220777
loop_
_publ_author_name
'Nandarapu, Kumarswamyreddy'
'Muthuraj, Prakash'
'Samydurai, Jayakumar'
'Venkitasamy, KESAVAN'

_publ_section_title
;
 Assembly of 3-allyl-3-ethynyl-oxindole motifs via palladium(II)-catalyzed
 quaternary allylation of 3-ethynyl-3-OBoc-oxindoles
;
_journal_name_full 'RSC Adv.'
_journal_paper_doi 10.1039/C5RA07955A
_journal_year 2015
_chemical_formula_moiety 'C21 H19 N O'
_chemical_formula_sum 'C21 H19 N O'
_chemical_formula_weight 301.37
_chemical_name_systematic
; 
 ? 
;
_space_group_IT_number 2
_symmetry_cell_setting triclinic
_symmetry_space_group_name_Hall '-P 1'
_symmetry_space_group_name_H-M 'P -1'
_atom_sites_solution_hydrogens geom
_atom_sites_solution_primary direct
_atom_sites_solution_secondary difmap
_audit_creation_method SHELXL-97
_audit_update_record
;
2014-08-27 deposited with the CCDC.
2015-06-15 downloaded from the CCDC.
;
_cell_angle_alpha 104.484(6)
_cell_angle_beta 91.999(6)
_cell_angle_gamma 111.108(5)
_cell_formula_units_Z 2
_cell_length_a 7.7818(9)
_cell_length_b 8.1980(10)
_cell_length_c 14.5361(18)
_cell_measurement_reflns_used 5786
_cell_measurement_temperature 296(2)
_cell_measurement_theta_max 27.66
_cell_measurement_theta_min 2.74
_cell_volume 829.56(18)
_computing_cell_refinement 'APEX2/SAINT (Bruker, 2004)'
_computing_data_collection 'APEX2 (Bruker, 2004)'
_computing_data_reduction 'SAINT/XPREP (Bruker, 2004)'
_computing_molecular_graphics 'ORTEP3 (Farrugia, 1997) and Mercury (Bruno et al., 2002)'
_computing_publication_material 'SHELXL-97 (Sheldrick, 2008)'
_computing_structure_refinement 'SHELXL-97 (Sheldrick, 2008)'
_computing_structure_solution 'SIR92 (Altornare et al., 1993)'
_diffrn_ambient_temperature 296(2)
_diffrn_measured_fraction_theta_full 0.998
_diffrn_measured_fraction_theta_max 0.998
_diffrn_measurement_device_type 'Bruker axs kappa apex2 CCD Diffractometer'
_diffrn_measurement_method '\w and \f scan'
_diffrn_radiation_monochromator graphite
_diffrn_radiation_source 'fine-focus sealed tube'
_diffrn_radiation_type MoK\a
_diffrn_radiation_wavelength 0.71073
_diffrn_reflns_av_R_equivalents 0.0000
_diffrn_reflns_av_sigmaI/netI 0.0712
_diffrn_reflns_limit_h_max 9
_diffrn_reflns_limit_h_min -9
_diffrn_reflns_limit_k_max 9
_diffrn_reflns_limit_k_min -9
_diffrn_reflns_limit_l_max 17
_diffrn_reflns_limit_l_min -17
_diffrn_reflns_number 17649
_diffrn_reflns_theta_full 24.99
_diffrn_reflns_theta_max 24.99
_diffrn_reflns_theta_min 2.75
_exptl_absorpt_coefficient_mu 0.074
_exptl_absorpt_correction_T_max 0.9898
_exptl_absorpt_correction_T_min 0.9717
_exptl_absorpt_correction_type multi-scan
_exptl_absorpt_process_details 'SADABS (Bruker, 2004)'
_exptl_crystal_colour colourless
_exptl_crystal_density_diffrn 1.207
_exptl_crystal_density_method 'not measured'
_exptl_crystal_description block
_exptl_crystal_F_000 320
_exptl_crystal_size_max 0.35
_exptl_crystal_size_mid 0.30
_exptl_crystal_size_min 0.25
_refine_diff_density_max 0.269
_refine_diff_density_min -0.211
_refine_diff_density_rms 0.052
_refine_ls_extinction_coef 0.019(2)
_refine_ls_extinction_expression Fc^*^=kFc[1+0.001xFc^2^\l^3^/sin(2\q)]^-1/4^
_refine_ls_extinction_method SHELXL
_refine_ls_goodness_of_fit_ref 1.084
_refine_ls_hydrogen_treatment mixed
_refine_ls_matrix_type full
_refine_ls_number_parameters 211
_refine_ls_number_reflns 17649
_refine_ls_number_restraints 1
_refine_ls_restrained_S_all 1.084
_refine_ls_R_factor_all 0.1017
_refine_ls_R_factor_gt 0.0660
_refine_ls_shift/su_max 0.001
_refine_ls_shift/su_mean 0.000
_refine_ls_structure_factor_coef Fsqd
_refine_ls_weighting_details 'calc w=1/[\s^2^(Fo^2^)+(0.0603P)^2^+0.7615P] where P=(Fo^2^+2Fc^2^)/3'
_refine_ls_weighting_scheme calc
_refine_ls_wR_factor_gt 0.1794
_refine_ls_wR_factor_ref 0.2017
_reflns_number_gt 11526
_reflns_number_total 17649
_reflns_threshold_expression >2sigma(I)
_cod_data_source_file c5ra07955a2.cif
_cod_data_source_block shelxl
_cod_original_cell_volume 829.56(17)
_cod_original_sg_symbol_H-M P-1
_cod_database_code 7220777

loop_
_symmetry_equiv_pos_as_xyz
'x, y, z'
'-x, -y, -z'

loop_
_atom_site_label
_atom_site_type_symbol
_atom_site_fract_x
_atom_site_fract_y
_atom_site_fract_z
_atom_site_U_iso_or_equiv
_atom_site_adp_type
_atom_site_occupancy
_atom_site_symmetry_multiplicity
_atom_site_calc_flag
_atom_site_refinement_flags
C1 C 0.7066(2) 0.7306(3) 0.07380(13) 0.0559(5) Uani 1 1 d .
C2 C 0.7808(3) 0.6090(4) 0.02606(15) 0.0782(7) Uani 1 1 d .
H2 H 0.8349 0.6272 -0.0285 0.094 Uiso 1 1 calc R
C3 C 0.7778(3) 0.4639(3) 0.05576(18) 0.0838(7) Uani 1 1 d U
H3 H 0.8296 0.3853 0.0217 0.101 Uiso 1 1 calc R
C4 C 0.6988(3) 0.4322(3) 0.13578(17) 0.0739(6) Uani 1 1 d U
H4 H 0.6968 0.3328 0.1562 0.089 Uiso 1 1 calc R
C5 C 0.6236(2) 0.5482(3) 0.18453(14) 0.0550(5) Uani 1 1 d .
H5 H 0.5719 0.5289 0.2395 0.066 Uiso 1 1 calc R
C6 C 0.6224(2) 0.6948(2) 0.15380(12) 0.0454(4) Uani 1 1 d .
C7 C 0.5316(2) 0.8078(2) 0.20410(12) 0.0470(4) Uani 1 1 d .
C8 C 0.4506(2) 0.8966(2) 0.24394(12) 0.0449(4) Uani 1 1 d .
C9 C 0.3386(2) 0.9957(2) 0.28994(11) 0.0398(4) Uani 1 1 d .
C10 C 0.7129(3) 0.8906(3) 0.04099(15) 0.0817(7) Uani 1 1 d .
H10A H 0.6564 0.9596 0.0837 0.123 Uiso 1 1 calc R
H10B H 0.6465 0.8492 -0.0227 0.123 Uiso 1 1 calc R
H10C H 0.8400 0.9662 0.0407 0.123 Uiso 1 1 calc R
C11 C 0.4655(2) 1.1750(2) 0.36364(12) 0.0437(4) Uani 1 1 d .
C12 C 0.2734(2) 1.0029(2) 0.44748(12) 0.0368(4) Uani 1 1 d .
C13 C 0.1936(2) 0.9451(3) 0.52162(13) 0.0509(5) Uani 1 1 d .
H13 H 0.2330 1.0157 0.5850 0.061 Uiso 1 1 calc R
C14 C 0.0500(3) 0.7745(3) 0.49680(17) 0.0644(6) Uani 1 1 d .
H14 H -0.0076 0.7301 0.5454 0.077 Uiso 1 1 calc R
C15 C -0.0096(3) 0.6700(3) 0.40473(17) 0.0644(6) Uani 1 1 d .
H15 H -0.1078 0.5575 0.3913 0.077 Uiso 1 1 calc R
C16 C 0.0748(2) 0.7297(2) 0.33091(14) 0.0530(5) Uani 1 1 d .
H16 H 0.0356 0.6582 0.2676 0.064 Uiso 1 1 calc R
C17 C 0.2184(2) 0.8976(2) 0.35331(12) 0.0388(4) Uani 1 1 d .
C18 C 0.2321(2) 1.0392(3) 0.21346(12) 0.0550(5) Uani 1 1 d .
H18A H 0.3218 1.1205 0.1841 0.066 Uiso 1 1 calc R
H18B H 0.1636 0.9271 0.1636 0.066 Uiso 1 1 calc R
C19 C 0.1008(3) 1.1240(3) 0.25116(15) 0.0737(6) Uani 1 1 d .
H19 H 0.0036 1.0540 0.2774 0.088 Uiso 1 1 calc R
C20 C 0.1044(4) 1.2756(4) 0.25204(19) 0.1098(9) Uani 1 1 d .
H20A H 0.1984 1.3519 0.2268 0.132 Uiso 1 1 calc R
H20B H 0.0132 1.3139 0.2780 0.132 Uiso 1 1 calc R
C21 C 0.5126(2) 1.3115(2) 0.53960(12) 0.0535(5) Uani 1 1 d .
H21A H 0.5446 1.2604 0.5871 0.080 Uiso 1 1 calc R
H21B H 0.4306 1.3715 0.5630 0.080 Uiso 1 1 calc R
H21C H 0.6235 1.3982 0.5267 0.080 Uiso 1 1 calc R
N1 N 0.42016(17) 1.16685(18) 0.45175(9) 0.0395(3) Uani 1 1 d .
O1 O 0.58688(17) 1.30119(17) 0.34580(9) 0.0631(4) Uani 1 1 d .

loop_
_atom_site_aniso_label
_atom_site_aniso_U_11
_atom_site_aniso_U_22
_atom_site_aniso_U_33
_atom_site_aniso_U_23
_atom_site_aniso_U_13
_atom_site_aniso_U_12
C1 0.0439(10) 0.0723(14) 0.0416(11) 0.0067(10) 0.0036(9) 0.0174(10)
C2 0.0592(13) 0.112(2) 0.0555(13) 0.0091(14) 0.0210(11) 0.0317(14)
C3 0.0617(14) 0.0956(19) 0.0868(16) -0.0072(15) 0.0113(11) 0.0437(14)
C4 0.0570(13) 0.0668(14) 0.0891(15) 0.0041(13) 0.0006(11) 0.0263(12)
C5 0.0502(11) 0.0578(12) 0.0555(12) 0.0104(10) 0.0055(9) 0.0227(10)
C6 0.0340(9) 0.0547(11) 0.0408(10) 0.0054(9) 0.0028(8) 0.0150(8)
C7 0.0427(10) 0.0561(12) 0.0410(10) 0.0163(9) 0.0069(8) 0.0159(9)
C8 0.0451(10) 0.0512(11) 0.0372(10) 0.0151(9) 0.0092(8) 0.0149(9)
C9 0.0432(9) 0.0429(10) 0.0355(9) 0.0131(8) 0.0063(8) 0.0174(8)
C10 0.0824(15) 0.1063(19) 0.0598(14) 0.0397(14) 0.0170(12) 0.0283(14)
C11 0.0428(10) 0.0466(11) 0.0444(10) 0.0166(9) 0.0076(8) 0.0173(9)
C12 0.0342(9) 0.0387(10) 0.0428(10) 0.0142(8) 0.0081(7) 0.0180(8)
C13 0.0603(11) 0.0589(12) 0.0490(11) 0.0225(10) 0.0177(9) 0.0346(10)
C14 0.0593(13) 0.0726(15) 0.0833(16) 0.0449(13) 0.0382(12) 0.0325(12)
C15 0.0444(11) 0.0554(13) 0.0971(18) 0.0322(13) 0.0253(12) 0.0147(10)
C16 0.0414(10) 0.0470(12) 0.0651(13) 0.0113(10) 0.0031(9) 0.0139(9)
C17 0.0336(9) 0.0408(10) 0.0445(10) 0.0131(8) 0.0060(8) 0.0162(8)
C18 0.0687(12) 0.0610(12) 0.0416(11) 0.0172(9) -0.0008(9) 0.0310(10)
C19 0.0983(17) 0.0901(17) 0.0578(13) 0.0278(13) 0.0099(12) 0.0603(15)
C20 0.150(2) 0.114(2) 0.096(2) 0.0332(18) 0.0172(19) 0.083(2)
C21 0.0652(12) 0.0464(11) 0.0437(11) 0.0000(9) -0.0080(9) 0.0251(10)
N1 0.0413(8) 0.0374(8) 0.0369(8) 0.0082(7) 0.0021(6) 0.0136(7)
O1 0.0620(8) 0.0505(8) 0.0675(9) 0.0261(7) 0.0137(7) 0.0041(7)

loop_
_atom_type_symbol
_atom_type_description
_atom_type_scat_dispersion_real
_atom_type_scat_dispersion_imag
_atom_type_scat_source
C C 0.0033 0.0016 'International Tables Vol C Tables 4.2.6.8 and 6.1.1.4'
H H 0.0000 0.0000 'International Tables Vol C Tables 4.2.6.8 and 6.1.1.4'
N N 0.0061 0.0033 'International Tables Vol C Tables 4.2.6.8 and 6.1.1.4'
O O 0.0106 0.0060 'International Tables Vol C Tables 4.2.6.8 and 6.1.1.4'

loop_
_geom_angle_atom_site_label_1
_geom_angle_atom_site_label_2
_geom_angle_atom_site_label_3
_geom_angle
C2 C1 C6 116.7(2)
C2 C1 C10 121.8(2)
C6 C1 C10 121.49(18)
C3 C2 C1 122.4(2)
C3 C2 H2 118.8
C1 C2 H2 118.8
C2 C3 C4 120.5(2)
C2 C3 H3 119.7
C4 C3 H3 119.7
C5 C4 C3 118.9(2)
C5 C4 H4 120.6
C3 C4 H4 120.6
C4 C5 C6 121.1(2)
C4 C5 H5 119.4
C6 C5 H5 119.4
C5 C6 C1 120.28(17)
C5 C6 C7 119.34(16)
C1 C6 C7 120.37(17)
C8 C7 C6 177.64(19)
C7 C8 C9 176.05(19)
C8 C9 C17 111.19(14)
C8 C9 C11 109.87(13)
C17 C9 C11 101.40(12)
C8 C9 C18 109.98(13)
C17 C9 C18 114.68(13)
C11 C9 C18 109.37(13)
C1 C10 H10A 109.5
C1 C10 H10B 109.5
H10A C10 H10B 109.5
C1 C10 H10C 109.5
H10A C10 H10C 109.5
H10B C10 H10C 109.5
O1 C11 N1 125.83(16)
O1 C11 C9 125.94(16)
N1 C11 C9 108.23(14)
C13 C12 C17 122.40(16)
C13 C12 N1 128.15(16)
C17 C12 N1 109.43(14)
C12 C13 C14 116.08(18)
C12 C13 H13 122.0
C14 C13 H13 122.0
C15 C14 C13 122.72(19)
C15 C14 H14 118.6
C13 C14 H14 118.6
C14 C15 C16 120.34(19)
C14 C15 H15 119.8
C16 C15 H15 119.8
C17 C16 C15 118.30(19)
C17 C16 H16 120.9
C15 C16 H16 120.9
C16 C17 C12 120.14(16)
C16 C17 C9 130.48(16)
C12 C17 C9 109.37(14)
C19 C18 C9 114.35(15)
C19 C18 H18A 108.7
C9 C18 H18A 108.7
C19 C18 H18B 108.7
C9 C18 H18B 108.7
H18A C18 H18B 107.6
C20 C19 C18 128.0(3)
C20 C19 H19 116.0
C18 C19 H19 116.0
C19 C20 H20A 120.0
C19 C20 H20B 120.0
H20A C20 H20B 120.0
N1 C21 H21A 109.5
N1 C21 H21B 109.5
H21A C21 H21B 109.5
N1 C21 H21C 109.5
H21A C21 H21C 109.5
H21B C21 H21C 109.5
C11 N1 C12 111.53(14)
C11 N1 C21 123.84(14)
C12 N1 C21 124.63(14)

loop_
_geom_bond_atom_site_label_1
_geom_bond_atom_site_label_2
_geom_bond_distance
C1 C2 1.381(3)
C1 C6 1.397(2)
C1 C10 1.490(3)
C2 C3 1.356(3)
C2 H2 0.9300
C3 C4 1.373(3)
C3 H3 0.9300
C4 C5 1.357(3)
C4 H4 0.9300
C5 C6 1.386(2)
C5 H5 0.9300
C6 C7 1.436(2)
C7 C8 1.187(2)
C8 C9 1.465(2)
C9 C17 1.503(2)
C9 C11 1.542(2)
C9 C18 1.548(2)
C10 H10A 0.9600
C10 H10B 0.9600
C10 H10C 0.9600
C11 O1 1.2152(18)
C11 N1 1.352(2)
C12 C13 1.365(2)
C12 C17 1.380(2)
C12 N1 1.4006(19)
C13 C14 1.388(3)
C13 H13 0.9300
C14 C15 1.355(3)
C14 H14 0.9300
C15 C16 1.379(3)
C15 H15 0.9300
C16 C17 1.376(2)
C16 H16 0.9300
C18 C19 1.479(3)
C18 H18A 0.9700
C18 H18B 0.9700
C19 C20 1.230(3)
C19 H19 0.9300
C20 H20A 0.9300
C20 H20B 0.9300
C21 N1 1.4556(19)
C21 H21A 0.9600
C21 H21B 0.9600
C21 H21C 0.9600

loop_
_geom_torsion_atom_site_label_1
_geom_torsion_atom_site_label_2
_geom_torsion_atom_site_label_3
_geom_torsion_atom_site_label_4
_geom_torsion
C6 C1 C2 C3 -1.7(3)
C10 C1 C2 C3 179.3(2)
C1 C2 C3 C4 0.2(3)
C2 C3 C4 C5 0.1(3)
C3 C4 C5 C6 1.2(3)
C4 C5 C6 C1 -2.8(3)
C4 C5 C6 C7 176.29(16)
C2 C1 C6 C5 2.9(3)
C10 C1 C6 C5 -178.00(17)
C2 C1 C6 C7 -176.14(16)
C10 C1 C6 C7 2.9(3)
C5 C6 C7 C8 -80(5)
C1 C6 C7 C8 99(5)
C6 C7 C8 C9 6(7)
C7 C8 C9 C17 61(3)
C7 C8 C9 C11 173(3)
C7 C8 C9 C18 -67(3)
C8 C9 C11 O1 63.1(2)
C17 C9 C11 O1 -179.16(16)
C18 C9 C11 O1 -57.7(2)
C8 C9 C11 N1 -116.16(15)
C17 C9 C11 N1 1.55(16)
C18 C9 C11 N1 123.04(14)
C17 C12 C13 C14 -1.3(2)
N1 C12 C13 C14 -179.50(14)
C12 C13 C14 C15 -0.2(3)
C13 C14 C15 C16 1.2(3)
C14 C15 C16 C17 -0.7(3)
C15 C16 C17 C12 -0.8(2)
C15 C16 C17 C9 178.24(16)
C13 C12 C17 C16 1.8(2)
N1 C12 C17 C16 -179.67(13)
C13 C12 C17 C9 -177.37(15)
N1 C12 C17 C9 1.12(17)
C8 C9 C17 C16 -63.9(2)
C11 C9 C17 C16 179.31(16)
C18 C9 C17 C16 61.6(2)
C8 C9 C17 C12 115.15(15)
C11 C9 C17 C12 -1.59(16)
C18 C9 C17 C12 -119.30(15)
C8 C9 C18 C19 174.51(17)
C17 C9 C18 C19 48.3(2)
C11 C9 C18 C19 -64.8(2)
C9 C18 C19 C20 117.7(3)
O1 C11 N1 C12 179.71(16)
C9 C11 N1 C12 -1.01(17)
O1 C11 N1 C21 0.0(3)
C9 C11 N1 C21 179.27(14)
C13 C12 N1 C11 178.33(17)
C17 C12 N1 C11 -0.05(17)
C13 C12 N1 C21 -2.0(2)
C17 C12 N1 C21 179.67(14)
